data_4339443
loop_
_publ_author_name
'Li, Shun-Li'
'Lan, Ya-Qian'
'Ma, Jian-Fang'
'Yang, Jin'
'Wang, Xiao-Hong'
'Su, Zhong-Min'

_publ_section_title
;
 Syntheses and structures of organic-inorganic hybrid compounds based on
 metal-fluconazole coordination polymers and the beta-Mo8O26 anion.
;
_journal_issue 20
_journal_name_full 'Inorganic chemistry'
_journal_page_first 8283
_journal_page_last 8290
_journal_paper_doi 10.1021/ic700913m
_journal_volume 46
_journal_year 2007
_chemical_formula_moiety 'C52 H66 F8 Mo8 N24 Ni2 O39'
_chemical_formula_sum 'C52 H66 F8 Mo8 N24 Ni2 O39'
_chemical_formula_weight 2688.23
_chemical_name_systematic
;
 ?
;
_space_group_IT_number 2
_symmetry_cell_setting triclinic
_symmetry_space_group_name_Hall '-P 1'
_symmetry_space_group_name_H-M 'P -1'
_atom_sites_solution_hydrogens geom
_atom_sites_solution_primary direct
_atom_sites_solution_secondary difmap
_audit_creation_method SHELXL-97
_cell_angle_alpha 90.6440(10)
_cell_angle_beta 98.9230(10)
_cell_angle_gamma 90.18(5)
_cell_formula_units_Z 1
_cell_length_a 9.9500(4)
_cell_length_b 13.4840(5)
_cell_length_c 16.3670(7)
_cell_measurement_temperature 293(2)
_cell_volume 2169.15(15)
_computing_cell_refinement 'SAINT (Bruker, 1999)'
_computing_data_collection 'SMART (Bruker, 1997)'
_computing_data_reduction SAINT
_computing_molecular_graphics 'SHELXTL-PLUS (Sheldrick, 1990)'
_computing_publication_material SHELXL-97
_computing_structure_refinement 'SHELXL-97 (Sheldrick, 1997)'
_computing_structure_solution 'SHELXS-97 (Sheldrick, 1997)'
_diffrn_ambient_temperature 293(2)
_diffrn_measured_fraction_theta_full 0.985
_diffrn_measured_fraction_theta_max 0.873
_diffrn_measurement_device_type 'Bruker APEX CCD area-detector'
_diffrn_measurement_method '\w scans'
_diffrn_radiation_monochromator graphite
_diffrn_radiation_source 'fine-focus sealed tube'
_diffrn_radiation_type MoK\a
_diffrn_radiation_wavelength 0.71069
_diffrn_reflns_av_R_equivalents 0.0137
_diffrn_reflns_av_sigmaI/netI 0.0295
_diffrn_reflns_limit_h_max 13
_diffrn_reflns_limit_h_min -13
_diffrn_reflns_limit_k_max 17
_diffrn_reflns_limit_k_min -16
_diffrn_reflns_limit_l_max 13
_diffrn_reflns_limit_l_min -20
_diffrn_reflns_number 13330
_diffrn_reflns_theta_full 25.00
_diffrn_reflns_theta_max 28.59
_diffrn_reflns_theta_min 1.96
_diffrn_standards_number 0
_exptl_absorpt_coefficient_mu 1.656
_exptl_absorpt_correction_T_max 0.533
_exptl_absorpt_correction_T_min 0.441
_exptl_absorpt_correction_type multi-scan
_exptl_absorpt_process_details 'SADABS (Sheldrick, 1996)'
_exptl_crystal_colour Blue
_exptl_crystal_density_diffrn 2.058
_exptl_crystal_density_method 'not measured'
_exptl_crystal_description BLOCK
_exptl_crystal_F_000 1322
_exptl_crystal_size_max 0.50
_exptl_crystal_size_mid 0.42
_exptl_crystal_size_min 0.38
_refine_diff_density_max 0.405
_refine_diff_density_min -0.863
_refine_diff_density_rms 0.079
_refine_ls_extinction_method none
_refine_ls_goodness_of_fit_ref 1.031
_refine_ls_hydrogen_treatment mixed
_refine_ls_matrix_type full
_refine_ls_number_parameters 637
_refine_ls_number_reflns 9690
_refine_ls_number_restraints 15
_refine_ls_restrained_S_all 1.032
_refine_ls_R_factor_all 0.0310
_refine_ls_R_factor_gt 0.0257
_refine_ls_shift/su_max 0.003
_refine_ls_shift/su_mean 0.000
_refine_ls_structure_factor_coef Fsqd
_refine_ls_weighting_details 'calc w=1/[\s^2^(Fo^2^)+(0.0339P)^2^+0.4705P] where P=(Fo^2^+2Fc^2^)/3'
_refine_ls_weighting_scheme calc
_refine_ls_wR_factor_gt 0.0647
_refine_ls_wR_factor_ref 0.0677
_reflns_number_gt 8331
_reflns_number_total 9690
_reflns_threshold_expression >2sigma(I)
_cod_data_source_file ic700913m-file003.cif
_cod_data_source_block compound-2
_cod_depositor_comments
;
The following automatic conversions were performed:

'_symmetry_cell_setting' value 'Triclinic' changed to 'triclinic'
according to
/usr/data/users/saulius/automatic-downloads/retrospective/ACS/lib/dictionaries/cif_core.dic
dictionary named 'cif_core.dic' version 2.4.2 from 2011-04-26.

Automatic conversion script
Id: cif_fix_values 2281 2013-09-26 08:29:07Z andrius 
;
_cod_original_sg_symbol_H-M P-1
_cod_database_code 4339443

loop_
_symmetry_equiv_pos_as_xyz
'x, y, z'
'-x, -y, -z'

loop_
_atom_site_label
_atom_site_type_symbol
_atom_site_fract_x
_atom_site_fract_y
_atom_site_fract_z
_atom_site_U_iso_or_equiv
_atom_site_adp_type
_atom_site_occupancy
_atom_site_symmetry_multiplicity
_atom_site_calc_flag
_atom_site_refinement_flags
Ni1 Ni 0.0000 0.0000 0.0000 0.02278(9) Uani 1 2 d S
Ni2 Ni 0.5000 0.5000 0.5000 0.02633(10) Uani 1 2 d S
Mo1 Mo 0.534981(19) 0.388466(13) 0.054802(11) 0.02179(5) Uani 1 1 d .
Mo2 Mo 0.75730(2) 0.368315(16) -0.086665(13) 0.03115(6) Uani 1 1 d .
Mo3 Mo 0.77867(2) 0.570445(16) 0.023049(13) 0.02931(6) Uani 1 1 d .
Mo4 Mo 0.44357(2) 0.408159(15) -0.161604(12) 0.02715(6) Uani 1 1 d .
F1 F 0.18300(15) -0.34926(13) -0.34956(10) 0.0476(4) Uani 1 1 d .
F2 F -0.0332(3) -0.11834(19) -0.53554(14) 0.1027(9) Uani 1 1 d .
F3 F 0.6528(2) -0.03873(15) 0.28791(13) 0.0729(6) Uani 1 1 d .
F4 F 0.3045(4) -0.25197(19) 0.3335(2) 0.1469(14) Uani 1 1 d .
C1 C 0.8094(3) 0.4649(2) 0.52730(16) 0.0404(6) Uani 1 1 d .
H1 H 0.8056 0.4493 0.4715 0.048 Uiso 1 1 calc R
C2 C 0.7476(2) 0.49999(18) 0.64088(14) 0.0293(5) Uani 1 1 d .
H2 H 0.6964 0.5146 0.6824 0.035 Uiso 1 1 calc R
C3 C 0.0983(3) -0.07938(19) -0.15920(16) 0.0364(6) Uani 1 1 d .
H16 H 0.1215 -0.0155 -0.1728 0.044 Uiso 1 1 calc R
C4 C 0.0192(2) -0.19657(18) -0.09774(14) 0.0280(5) Uani 1 1 d .
H17 H -0.0228 -0.2342 -0.0616 0.034 Uiso 1 1 calc R
C5 C 0.0803(2) -0.33552(17) -0.18689(14) 0.0290(5) Uani 1 1 d .
H18A H 0.0744 -0.3780 -0.1401 0.035 Uiso 1 1 calc R
H18B H 0.1670 -0.3478 -0.2052 0.035 Uiso 1 1 calc R
C6 C -0.0188(2) -0.47334(17) -0.27773(14) 0.0250(5) Uani 1 1 d .
H20A H 0.0725 -0.4847 -0.2896 0.030 Uiso 1 1 calc R
H20B H -0.0309 -0.5126 -0.2301 0.030 Uiso 1 1 calc R
C7 C -0.0377(2) -0.29765(17) -0.33329(14) 0.0267(5) Uani 1 1 d .
C8 C -0.1488(3) -0.2387(2) -0.36312(17) 0.0404(6) Uani 1 1 d .
H26 H -0.2254 -0.2401 -0.3370 0.048 Uiso 1 1 calc R
C9 C -0.1481(4) -0.1782(3) -0.4308(2) 0.0596(9) Uani 1 1 d .
H25 H -0.2230 -0.1392 -0.4499 0.072 Uiso 1 1 calc R
C10 C -0.0354(4) -0.1765(3) -0.4690(2) 0.0618(9) Uani 1 1 d .
C11 C 0.0769(3) -0.2336(2) -0.44303(19) 0.0527(8) Uani 1 1 d .
H23 H 0.1527 -0.2323 -0.4698 0.063 Uiso 1 1 calc R
C12 C 0.0722(3) -0.29241(19) -0.37590(16) 0.0347(6) Uani 1 1 d .
C13 C -0.0362(2) -0.36252(17) -0.25787(13) 0.0239(5) Uani 1 1 d .
C14 C 0.3065(2) -0.07666(18) 0.04378(16) 0.0343(6) Uani 1 1 d .
H14A H 0.2863 -0.1396 0.0212 0.041 Uiso 1 1 calc R
C15 C 0.2832(2) 0.07169(18) 0.07804(15) 0.0315(5) Uani 1 1 d .
H15A H 0.2482 0.1343 0.0861 0.038 Uiso 1 1 calc R
C16 C 0.5345(2) 0.33248(18) 0.36524(15) 0.0296(5) Uani 1 1 d .
H4 H 0.5380 0.3764 0.3222 0.036 Uiso 1 1 calc R
C17 C 0.5151(3) 0.2700(2) 0.47903(17) 0.0485(7) Uani 1 1 d .
H3 H 0.5010 0.2642 0.5336 0.058 Uiso 1 1 calc R
C18 C 0.4307(3) 0.02642(18) 0.27532(15) 0.0351(6) Uani 1 1 d .
C19 C 0.5193(4) -0.0525(2) 0.29330(18) 0.0504(8) Uani 1 1 d .
C20 C 0.4799(5) -0.1458(3) 0.3124(2) 0.0742(12) Uani 1 1 d .
H11 H 0.5422 -0.1971 0.3226 0.089 Uiso 1 1 calc R
C21 C 0.3464(6) -0.1597(3) 0.3157(3) 0.0908(16) Uani 1 1 d .
C22 C 0.2527(5) -0.0863(3) 0.3019(3) 0.0833(13) Uani 1 1 d .
H9 H 0.1621 -0.0981 0.3066 0.100 Uiso 1 1 calc R
C23 C 0.2960(3) 0.0076(2) 0.2804(2) 0.0540(8) Uani 1 1 d .
H8 H 0.2326 0.0582 0.2693 0.065 Uiso 1 1 calc R
C24 C 0.4750(2) 0.12273(17) 0.23960(14) 0.0265(5) Uani 1 1 d .
C25 C 0.5194(2) 0.09977(17) 0.15459(14) 0.0279(5) Uani 1 1 d .
H13A H 0.5383 0.1613 0.1283 0.033 Uiso 1 1 calc R
H13B H 0.6019 0.0606 0.1625 0.033 Uiso 1 1 calc R
C26 C 0.5945(2) 0.17833(19) 0.29270(15) 0.0337(6) Uani 1 1 d .
H5C H 0.6627 0.1305 0.3149 0.040 Uiso 1 1 calc R
H5D H 0.6359 0.2229 0.2575 0.040 Uiso 1 1 calc R
N1 N 0.1265(2) -0.15881(16) -0.20139(14) 0.0394(5) Uani 1 1 d .
N2 N 0.07500(19) -0.23274(14) -0.16064(12) 0.0267(4) Uani 1 1 d .
N3 N 0.03269(19) -0.09878(14) -0.09464(12) 0.0270(4) Uani 1 1 d .
N4 N -0.11790(18) -0.50439(14) -0.34873(11) 0.0256(4) Uani 1 1 d .
N5 N -0.0762(2) -0.52649(19) -0.42211(13) 0.0402(5) Uani 1 1 d .
N6 N 0.6966(2) 0.48048(15) 0.56237(12) 0.0296(4) Uani 1 1 d .
N7 N 0.41213(19) 0.04546(14) 0.10175(12) 0.0263(4) Uani 1 1 d .
N8 N 0.4280(2) -0.05106(15) 0.08036(13) 0.0328(5) Uani 1 1 d .
N9 N 0.21213(19) -0.00391(14) 0.04146(12) 0.0285(4) Uani 1 1 d .
N10 N 0.5097(2) 0.35794(15) 0.44054(12) 0.0306(4) Uani 1 1 d .
N11 N 0.5535(2) 0.23546(15) 0.36097(12) 0.0309(4) Uani 1 1 d .
N12 N 0.5417(3) 0.19260(18) 0.43427(14) 0.0504(6) Uani 1 1 d .
O1 O 0.8562(2) 0.26561(15) -0.08489(13) 0.0504(5) Uani 1 1 d .
O2 O 0.7949(2) 0.43765(15) -0.16566(12) 0.0437(5) Uani 1 1 d .
O6 O 0.47841(18) 0.33202(13) 0.13545(10) 0.0348(4) Uani 1 1 d .
O3 O 0.58444(18) 0.31610(12) -0.13878(10) 0.0339(4) Uani 1 1 d .
O5 O 0.65793(17) 0.30946(12) 0.02570(11) 0.0330(4) Uani 1 1 d .
O4 O 0.84944(16) 0.44408(14) 0.00550(11) 0.0358(4) Uani 1 1 d .
O7 O 0.66026(15) 0.48531(12) 0.11439(9) 0.0261(3) Uani 1 1 d .
O8 O 0.39044(16) 0.35452(11) -0.03499(10) 0.0269(3) Uani 1 1 d .
O9 O 0.59273(15) 0.48282(11) -0.05302(9) 0.0225(3) Uani 1 1 d .
O10 O 0.88569(19) 0.61407(17) 0.10594(12) 0.0498(5) Uani 1 1 d .
O11 O 0.81799(19) 0.63420(15) -0.05926(12) 0.0414(4) Uani 1 1 d .
O12 O 0.3164(2) 0.33549(15) -0.21126(12) 0.0453(5) Uani 1 1 d .
O13 O 0.49732(19) 0.47679(14) -0.23795(10) 0.0362(4) Uani 1 1 d .
O14 O 0.35945(16) 0.18486(12) 0.22798(10) 0.0300(4) Uani 1 1 d .
H14 H 0.3794 0.2379 0.2088 0.045 Uiso 1 1 calc R
O15 O -0.16360(15) -0.34792(12) -0.23072(10) 0.0294(4) Uani 1 1 d .
H15 H -0.1673 -0.3817 -0.1898 0.044 Uiso 1 1 calc R
O1W O 0.04078(19) 0.11714(13) -0.07380(12) 0.0381(4) Uani 1 1 d D
H1A H 0.1166(19) 0.129(2) -0.0889(19) 0.057 Uiso 1 1 d D
H1B H -0.018(2) 0.1620(19) -0.0854(19) 0.057 Uiso 1 1 d D
O2W O 0.42298(19) 0.42874(16) 0.59543(11) 0.0400(4) Uani 1 1 d D
H2A H 0.455(3) 0.443(2) 0.6451(12) 0.060 Uiso 1 1 d D
H2B H 0.345(2) 0.398(2) 0.5932(18) 0.060 Uiso 1 1 d D
O3W O 0.8209(2) 0.6483(2) 0.39268(18) 0.0749(7) Uani 1 1 d D
H3A H 0.895(3) 0.621(3) 0.417(2) 0.112 Uiso 1 1 d D
H3B H 0.831(4) 0.686(3) 0.353(2) 0.112 Uiso 1 1 d D
O4W O 0.9743(7) 0.7249(5) 0.2640(4) 0.0941(19) Uani 0.50 1 d PD
H4A H 1.047(7) 0.739(7) 0.243(7) 0.141 Uiso 0.50 1 d PD
H4B H 0.929(9) 0.781(4) 0.269(7) 0.141 Uiso 0.50 1 d PD
O5W O 0.7062(2) 0.85608(18) 0.1145(2) 0.0746(8) Uani 1 1 d D
H5A H 0.622(3) 0.868(3) 0.092(3) 0.112 Uiso 1 1 d D
H5B H 0.706(4) 0.800(2) 0.140(3) 0.112 Uiso 1 1 d D

loop_
_atom_site_aniso_label
_atom_site_aniso_U_11
_atom_site_aniso_U_22
_atom_site_aniso_U_33
_atom_site_aniso_U_23
_atom_site_aniso_U_13
_atom_site_aniso_U_12
Ni1 0.02083(19) 0.0223(2) 0.0251(2) -0.00775(16) 0.00374(16) -0.00073(15)
Ni2 0.0249(2) 0.0340(2) 0.0190(2) -0.00848(17) 0.00039(16) -0.00200(17)
Mo1 0.02337(10) 0.02040(9) 0.02168(10) 0.00398(7) 0.00339(7) 0.00189(7)
Mo2 0.02892(11) 0.03337(12) 0.03351(12) 0.00622(9) 0.01160(9) 0.00918(9)
Mo3 0.02018(10) 0.03780(12) 0.02974(11) 0.00246(9) 0.00313(8) -0.00543(8)
Mo4 0.03051(11) 0.03102(11) 0.01949(10) -0.00274(8) 0.00285(8) -0.00226(8)
F1 0.0288(8) 0.0681(11) 0.0481(10) -0.0080(8) 0.0133(7) 0.0008(7)
F2 0.144(2) 0.1004(19) 0.0714(15) 0.0501(14) 0.0366(15) 0.0042(17)
F3 0.0681(13) 0.0647(13) 0.0855(15) 0.0145(11) 0.0088(11) 0.0355(11)
F4 0.209(4) 0.0686(17) 0.144(3) 0.0559(17) -0.036(2) -0.067(2)
C1 0.0342(13) 0.0596(18) 0.0263(13) -0.0164(12) 0.0027(11) 0.0051(12)
C2 0.0246(11) 0.0410(14) 0.0223(11) -0.0074(10) 0.0042(9) -0.0031(10)
C3 0.0441(15) 0.0296(13) 0.0382(14) -0.0085(11) 0.0156(12) -0.0074(11)
C4 0.0314(12) 0.0304(12) 0.0221(11) -0.0099(9) 0.0046(9) -0.0022(10)
C5 0.0292(12) 0.0283(12) 0.0273(12) -0.0103(9) -0.0020(10) 0.0053(9)
C6 0.0210(10) 0.0292(11) 0.0237(11) -0.0064(9) 0.0001(9) -0.0003(9)
C7 0.0293(12) 0.0279(12) 0.0227(11) -0.0045(9) 0.0040(9) -0.0006(9)
C8 0.0445(15) 0.0426(15) 0.0349(14) 0.0046(12) 0.0080(12) 0.0087(12)
C9 0.070(2) 0.057(2) 0.0512(19) 0.0204(16) 0.0066(17) 0.0158(17)
C10 0.090(3) 0.058(2) 0.0402(18) 0.0165(15) 0.0169(18) -0.0082(19)
C11 0.062(2) 0.060(2) 0.0414(17) -0.0003(14) 0.0234(15) -0.0124(16)
C12 0.0330(13) 0.0386(14) 0.0329(13) -0.0078(11) 0.0073(11) -0.0069(11)
C13 0.0214(10) 0.0286(11) 0.0215(11) -0.0063(9) 0.0033(8) 0.0035(9)
C14 0.0300(12) 0.0273(12) 0.0448(15) -0.0092(11) 0.0043(11) -0.0006(10)
C15 0.0258(11) 0.0301(12) 0.0359(13) -0.0095(10) -0.0028(10) 0.0038(9)
C16 0.0295(12) 0.0327(12) 0.0264(12) -0.0055(10) 0.0041(10) -0.0004(10)
C17 0.078(2) 0.0405(16) 0.0285(14) -0.0012(12) 0.0135(14) 0.0047(15)
C18 0.0471(15) 0.0284(12) 0.0284(13) -0.0018(10) 0.0016(11) -0.0023(11)
C19 0.071(2) 0.0371(15) 0.0406(16) 0.0036(12) -0.0014(15) 0.0109(15)
C20 0.121(4) 0.0373(18) 0.058(2) 0.0110(15) -0.009(2) 0.007(2)
C21 0.142(4) 0.048(2) 0.072(3) 0.0277(19) -0.018(3) -0.033(3)
C22 0.084(3) 0.075(3) 0.086(3) 0.028(2) -0.002(2) -0.041(2)
C23 0.0538(18) 0.0495(18) 0.057(2) 0.0083(15) 0.0043(15) -0.0161(15)
C24 0.0257(11) 0.0273(11) 0.0258(12) -0.0050(9) 0.0019(9) 0.0015(9)
C25 0.0229(11) 0.0286(12) 0.0314(12) -0.0090(10) 0.0024(9) -0.0004(9)
C26 0.0288(12) 0.0380(14) 0.0338(13) -0.0148(11) 0.0042(10) -0.0007(10)
N1 0.0474(13) 0.0359(12) 0.0390(12) -0.0114(10) 0.0211(10) -0.0088(10)
N2 0.0265(10) 0.0282(10) 0.0246(10) -0.0086(8) 0.0024(8) 0.0003(8)
N3 0.0247(9) 0.0279(10) 0.0286(10) -0.0098(8) 0.0052(8) -0.0020(8)
N4 0.0243(9) 0.0295(10) 0.0226(10) -0.0076(8) 0.0034(8) -0.0017(8)
N5 0.0313(11) 0.0621(15) 0.0271(11) -0.0186(10) 0.0058(9) 0.0046(10)
N6 0.0277(10) 0.0373(11) 0.0227(10) -0.0077(8) 0.0005(8) -0.0009(8)
N7 0.0258(9) 0.0253(10) 0.0268(10) -0.0070(8) 0.0016(8) 0.0023(8)
N8 0.0284(10) 0.0262(10) 0.0426(12) -0.0098(9) 0.0024(9) 0.0031(8)
N9 0.0248(10) 0.0293(10) 0.0306(11) -0.0071(8) 0.0019(8) -0.0003(8)
N10 0.0310(10) 0.0358(11) 0.0241(10) -0.0077(8) 0.0015(8) -0.0020(9)
N11 0.0321(11) 0.0325(11) 0.0279(11) -0.0085(8) 0.0044(8) -0.0040(9)
N12 0.0821(19) 0.0359(13) 0.0340(13) 0.0000(10) 0.0118(12) 0.0032(12)
O1 0.0459(11) 0.0459(12) 0.0642(14) 0.0092(10) 0.0227(10) 0.0205(9)
O2 0.0414(11) 0.0538(12) 0.0400(11) 0.0117(9) 0.0185(9) 0.0042(9)
O6 0.0440(10) 0.0304(9) 0.0317(9) 0.0078(7) 0.0112(8) 0.0004(8)
O3 0.0443(10) 0.0272(9) 0.0319(9) -0.0046(7) 0.0118(8) 0.0025(7)
O5 0.0355(9) 0.0292(9) 0.0350(10) 0.0063(7) 0.0074(8) 0.0093(7)
O4 0.0228(8) 0.0492(11) 0.0357(10) 0.0074(8) 0.0047(7) 0.0056(8)
O7 0.0219(8) 0.0323(9) 0.0229(8) 0.0014(6) -0.0004(6) 0.0012(6)
O8 0.0296(8) 0.0244(8) 0.0266(8) -0.0011(6) 0.0048(7) -0.0051(7)
O9 0.0222(7) 0.0240(8) 0.0214(8) 0.0027(6) 0.0036(6) 0.0011(6)
O10 0.0304(10) 0.0754(15) 0.0413(11) -0.0058(10) -0.0013(8) -0.0148(10)
O11 0.0378(10) 0.0473(11) 0.0410(11) 0.0055(9) 0.0125(8) -0.0101(8)
O12 0.0450(11) 0.0517(12) 0.0369(11) -0.0106(9) 0.0002(9) -0.0130(9)
O13 0.0438(10) 0.0434(10) 0.0220(9) 0.0008(7) 0.0071(7) -0.0009(8)
O14 0.0267(8) 0.0264(8) 0.0379(10) -0.0025(7) 0.0082(7) 0.0035(7)
O15 0.0262(8) 0.0376(9) 0.0261(8) 0.0013(7) 0.0092(7) 0.0071(7)
O1W 0.0349(10) 0.0313(10) 0.0521(12) 0.0090(8) 0.0185(9) 0.0087(8)
O2W 0.0380(10) 0.0586(12) 0.0226(9) -0.0059(8) 0.0032(8) -0.0127(9)
O3W 0.0466(14) 0.098(2) 0.082(2) 0.0070(15) 0.0163(13) -0.0072(14)
O4W 0.092(5) 0.101(5) 0.084(4) -0.010(4) -0.003(4) -0.043(4)
O5W 0.0482(13) 0.0472(14) 0.137(3) 0.0266(15) 0.0403(16) 0.0065(11)

loop_
_atom_type_symbol
_atom_type_description
_atom_type_scat_dispersion_real
_atom_type_scat_dispersion_imag
_atom_type_scat_source
C C 0.0033 0.0016 'International Tables Vol C Tables 4.2.6.8 and 6.1.1.4'
H H 0.0000 0.0000 'International Tables Vol C Tables 4.2.6.8 and 6.1.1.4'
N N 0.0061 0.0033 'International Tables Vol C Tables 4.2.6.8 and 6.1.1.4'
O O 0.0106 0.0060 'International Tables Vol C Tables 4.2.6.8 and 6.1.1.4'
Ni Ni 0.3393 1.1124 'International Tables Vol C Tables 4.2.6.8 and 6.1.1.4'
Mo Mo -1.6832 0.6857 'International Tables Vol C Tables 4.2.6.8 and 6.1.1.4'
F F 0.0171 0.0103 'International Tables Vol C Tables 4.2.6.8 and 6.1.1.4'

loop_
_geom_angle_atom_site_label_1
_geom_angle_atom_site_label_2
_geom_angle_atom_site_label_3
_geom_angle
_geom_angle_site_symmetry_1
_geom_angle_site_symmetry_3
O1W Ni1 O1W 180.00(10) . 2
O1W Ni1 N3 90.88(8) . 2
O1W Ni1 N3 89.12(8) 2 2
O1W Ni1 N3 89.12(8) . .
O1W Ni1 N3 90.88(8) 2 .
N3 Ni1 N3 180.00(13) 2 .
O1W Ni1 N9 93.69(9) . 2
O1W Ni1 N9 86.31(9) 2 2
N3 Ni1 N9 87.45(8) 2 2
N3 Ni1 N9 92.55(8) . 2
O1W Ni1 N9 86.31(9) . .
O1W Ni1 N9 93.69(9) 2 .
N3 Ni1 N9 92.55(8) 2 .
N3 Ni1 N9 87.45(8) . .
N9 Ni1 N9 180.00(16) 2 .
N6 Ni2 N6 180.00(10) 2_666 .
N6 Ni2 O2W 89.78(8) 2_666 2_666
N6 Ni2 O2W 90.22(8) . 2_666
N6 Ni2 O2W 90.22(8) 2_666 .
N6 Ni2 O2W 89.78(8) . .
O2W Ni2 O2W 180.000(1) 2_666 .
N6 Ni2 N10 90.14(9) 2_666 .
N6 Ni2 N10 89.86(9) . .
O2W Ni2 N10 91.62(8) 2_666 .
O2W Ni2 N10 88.38(8) . .
N6 Ni2 N10 89.86(9) 2_666 2_666
N6 Ni2 N10 90.14(9) . 2_666
O2W Ni2 N10 88.38(8) 2_666 2_666
O2W Ni2 N10 91.62(8) . 2_666
N10 Ni2 N10 180.00(9) . 2_666
O6 Mo1 O5 105.39(8) . .
O6 Mo1 O8 100.95(8) . .
O5 Mo1 O8 97.18(8) . .
O6 Mo1 O7 100.16(8) . .
O5 Mo1 O7 96.87(8) . .
O8 Mo1 O7 150.47(7) . .
O6 Mo1 O9 96.48(7) . 2_665
O5 Mo1 O9 158.13(7) . 2_665
O8 Mo1 O9 78.75(7) . 2_665
O7 Mo1 O9 78.56(6) . 2_665
O6 Mo1 O9 172.37(7) . .
O5 Mo1 O9 82.24(7) . .
O8 Mo1 O9 77.98(7) . .
O7 Mo1 O9 78.36(6) . .
O9 Mo1 O9 75.90(6) 2_665 .
O2 Mo2 O1 105.97(10) . .
O2 Mo2 O4 99.94(9) . .
O1 Mo2 O4 102.01(9) . .
O2 Mo2 O3 98.64(9) . .
O1 Mo2 O3 100.97(10) . .
O4 Mo2 O3 145.02(7) . .
O2 Mo2 O5 163.01(8) . .
O1 Mo2 O5 90.99(8) . .
O4 Mo2 O5 76.95(7) . .
O3 Mo2 O5 76.64(7) . .
O2 Mo2 O9 93.16(8) . .
O1 Mo2 O9 160.85(8) . .
O4 Mo2 O9 75.02(6) . .
O3 Mo2 O9 74.61(6) . .
O5 Mo2 O9 69.87(5) . .
O10 Mo3 O11 105.62(10) . .
O10 Mo3 O4 102.92(10) . .
O11 Mo3 O4 101.91(9) . .
O10 Mo3 O8 100.69(9) . 2_665
O11 Mo3 O8 96.73(8) . 2_665
O4 Mo3 O8 144.53(7) . 2_665
O10 Mo3 O7 88.36(8) . .
O11 Mo3 O7 163.21(7) . .
O4 Mo3 O7 83.48(7) . .
O8 Mo3 O7 71.09(6) 2_665 .
O10 Mo3 O9 158.72(8) . .
O11 Mo3 O9 95.31(8) . .
O4 Mo3 O9 75.89(7) . .
O8 Mo3 O9 72.53(6) 2_665 .
O7 Mo3 O9 70.36(6) . .
O12 Mo4 O13 104.87(9) . .
O12 Mo4 O3 101.23(9) . .
O13 Mo4 O3 101.67(8) . .
O12 Mo4 O7 101.67(8) . 2_665
O13 Mo4 O7 97.42(8) . 2_665
O3 Mo4 O7 145.13(7) . 2_665
O12 Mo4 O8 89.35(8) . .
O13 Mo4 O8 163.72(7) . .
O3 Mo4 O8 82.86(7) . .
O7 Mo4 O8 71.49(6) 2_665 .
O12 Mo4 O9 159.80(8) . .
O13 Mo4 O9 95.22(7) . .
O3 Mo4 O9 76.25(6) . .
O7 Mo4 O9 73.17(6) 2_665 .
O8 Mo4 O9 70.46(6) . .
N5 C1 N6 114.7(2) 1_666 .
N5 C1 H1 122.6 1_666 .
N6 C1 H1 122.6 . .
N4 C2 N6 110.0(2) 1_666 .
N4 C2 H2 125.0 1_666 .
N6 C2 H2 125.0 . .
N1 C3 N3 114.5(2) . .
N1 C3 H16 122.8 . .
N3 C3 H16 122.8 . .
N3 C4 N2 109.5(2) . .
N3 C4 H17 125.2 . .
N2 C4 H17 125.2 . .
N2 C5 C13 112.26(19) . .
N2 C5 H18A 109.2 . .
C13 C5 H18A 109.2 . .
N2 C5 H18B 109.2 . .
C13 C5 H18B 109.2 . .
H18A C5 H18B 107.9 . .
N4 C6 C13 110.53(18) . .
N4 C6 H20A 109.5 . .
C13 C6 H20A 109.5 . .
N4 C6 H20B 109.5 . .
C13 C6 H20B 109.5 . .
H20A C6 H20B 108.1 . .
C12 C7 C8 116.0(2) . .
C12 C7 C13 122.0(2) . .
C8 C7 C13 122.0(2) . .
C9 C8 C7 121.6(3) . .
C9 C8 H26 119.2 . .
C7 C8 H26 119.2 . .
C10 C9 C8 119.0(3) . .
C10 C9 H25 120.5 . .
C8 C9 H25 120.5 . .
F2 C10 C9 119.8(3) . .
F2 C10 C11 117.9(3) . .
C9 C10 C11 122.3(3) . .
C12 C11 C10 117.0(3) . .
C12 C11 H23 121.5 . .
C10 C11 H23 121.5 . .
F1 C12 C11 117.5(2) . .
F1 C12 C7 118.2(2) . .
C11 C12 C7 124.3(3) . .
O15 C13 C7 106.03(18) . .
O15 C13 C6 109.52(18) . .
C7 C13 C6 112.45(18) . .
O15 C13 C5 109.56(17) . .
C7 C13 C5 113.0(2) . .
C6 C13 C5 106.26(18) . .
N8 C14 N9 114.5(2) . .
N8 C14 H14A 122.8 . .
N9 C14 H14A 122.8 . .
N9 C15 N7 110.3(2) . .
N9 C15 H15A 124.8 . .
N7 C15 H15A 124.8 . .
N11 C16 N10 109.9(2) . .
N11 C16 H4 125.0 . .
N10 C16 H4 125.0 . .
N12 C17 N10 115.7(2) . .
N12 C17 H3 122.2 . .
N10 C17 H3 122.2 . .
C23 C18 C19 116.0(3) . .
C23 C18 C24 121.4(2) . .
C19 C18 C24 122.0(3) . .
F3 C19 C20 117.1(3) . .
F3 C19 C18 118.5(3) . .
C20 C19 C18 124.3(4) . .
C21 C20 C19 116.9(4) . .
C21 C20 H11 121.6 . .
C19 C20 H11 121.6 . .
C20 C21 C22 123.2(4) . .
C20 C21 F4 118.0(5) . .
C22 C21 F4 118.7(5) . .
C21 C22 C23 118.3(4) . .
C21 C22 H9 120.8 . .
C23 C22 H9 120.8 . .
C18 C23 C22 121.2(4) . .
C18 C23 H8 119.4 . .
C22 C23 H8 119.4 . .
O14 C24 C18 106.53(19) . .
O14 C24 C26 109.25(18) . .
C18 C24 C26 115.8(2) . .
O14 C24 C25 109.33(18) . .
C18 C24 C25 108.71(19) . .
C26 C24 C25 107.11(18) . .
N7 C25 C24 110.05(18) . .
N7 C25 H13A 109.7 . .
C24 C25 H13A 109.7 . .
N7 C25 H13B 109.7 . .
C24 C25 H13B 109.7 . .
H13A C25 H13B 108.2 . .
N11 C26 C24 113.33(19) . .
N11 C26 H5C 108.9 . .
C24 C26 H5C 108.9 . .
N11 C26 H5D 108.9 . .
C24 C26 H5D 108.9 . .
H5C C26 H5D 107.7 . .
C3 N1 N2 102.2(2) . .
C4 N2 N1 110.58(19) . .
C4 N2 C5 127.5(2) . .
N1 N2 C5 121.85(19) . .
C4 N3 C3 103.18(19) . .
C4 N3 Ni1 128.78(16) . .
C3 N3 Ni1 126.90(16) . .
C2 N4 N5 109.73(18) 1_444 .
C2 N4 C6 129.30(18) 1_444 .
N5 N4 C6 119.99(18) . .
C1 N5 N4 102.8(2) 1_444 .
C2 N6 C1 102.7(2) . .
C2 N6 Ni2 129.68(16) . .
C1 N6 Ni2 126.23(17) . .
C15 N7 N8 109.25(19) . .
C15 N7 C25 128.55(19) . .
N8 N7 C25 121.40(18) . .
C14 N8 N7 103.07(19) . .
C15 N9 C14 102.85(19) . .
C15 N9 Ni1 123.92(16) . .
C14 N9 Ni1 133.12(16) . .
C16 N10 C17 102.3(2) . .
C16 N10 Ni2 131.69(17) . .
C17 N10 Ni2 125.12(16) . .
C16 N11 N12 110.5(2) . .
C16 N11 C26 127.8(2) . .
N12 N11 C26 121.5(2) . .
C17 N12 N11 101.6(2) . .
Mo4 O3 Mo2 116.06(9) . .
Mo1 O5 Mo2 113.55(8) . .
Mo3 O4 Mo2 116.58(9) . .
Mo1 O7 Mo4 109.91(7) . 2_665
Mo1 O7 Mo3 110.74(7) . .
Mo4 O7 Mo3 103.51(7) 2_665 .
Mo1 O8 Mo3 110.35(7) . 2_665
Mo1 O8 Mo4 110.90(7) . .
Mo3 O8 Mo4 103.55(7) 2_665 .
Mo1 O9 Mo1 104.10(6) 2_665 .
Mo1 O9 Mo4 91.45(5) 2_665 .
Mo1 O9 Mo4 98.08(6) . .
Mo1 O9 Mo3 91.26(6) 2_665 .
Mo1 O9 Mo3 97.93(6) . .
Mo4 O9 Mo3 162.58(7) . .
Mo1 O9 Mo2 161.55(8) 2_665 .
Mo1 O9 Mo2 94.35(5) . .
Mo4 O9 Mo2 86.01(5) . .
Mo3 O9 Mo2 85.99(5) . .
C24 O14 H14 109.5 . .
C13 O15 H15 109.5 . .
Ni1 O1W H1A 125(2) . .
Ni1 O1W H1B 119(2) . .
H1A O1W H1B 115(2) . .
Ni2 O2W H2A 120(2) . .
Ni2 O2W H2B 128(2) . .
H2A O2W H2B 110(2) . .
H3A O3W H3B 115(3) . .
H4A O4W H4B 108(3) . .
H5A O5W H5B 108(3) . .

loop_
_geom_bond_atom_site_label_1
_geom_bond_atom_site_label_2
_geom_bond_distance
_geom_bond_site_symmetry_2
Ni1 O1W 2.0760(18) .
Ni1 O1W 2.0760(18) 2
Ni1 N3 2.0956(18) 2
Ni1 N3 2.0956(18) .
Ni1 N9 2.1156(19) 2
Ni1 N9 2.1156(19) .
Ni2 N6 2.0800(19) 2_666
Ni2 N6 2.0800(19) .
Ni2 O2W 2.0857(19) 2_666
Ni2 O2W 2.0857(19) .
Ni2 N10 2.148(2) .
Ni2 N10 2.148(2) 2_666
Mo1 O6 1.6997(17) .
Mo1 O5 1.7424(17) .
Mo1 O8 1.9398(16) .
Mo1 O7 1.9478(17) .
Mo1 O9 2.1522(17) 2_665
Mo1 O9 2.3287(15) .
Mo2 O2 1.6913(19) .
Mo2 O1 1.6992(19) .
Mo2 O4 1.9209(19) .
Mo2 O3 1.9249(19) .
Mo2 O5 2.3625(17) .
Mo2 O9 2.3760(17) .
Mo3 O10 1.6883(19) .
Mo3 O11 1.7013(18) .
Mo3 O4 1.8818(19) .
Mo3 O8 2.0004(18) 2_665
Mo3 O7 2.3488(17) .
Mo3 O9 2.3679(17) .
Mo4 O12 1.6962(19) .
Mo4 O13 1.7129(18) .
Mo4 O3 1.8719(19) .
Mo4 O7 1.9900(17) 2_665
Mo4 O8 2.3383(16) .
Mo4 O9 2.3467(16) .
F1 C12 1.362(3) .
F2 C10 1.352(4) .
F3 C19 1.357(4) .
F4 C21 1.361(4) .
C1 N5 1.304(3) 1_666
C1 N6 1.354(3) .
C1 H1 0.9300 .
C2 N4 1.324(3) 1_666
C2 N6 1.329(3) .
C2 H2 0.9300 .
C3 N1 1.322(3) .
C3 N3 1.353(3) .
C3 H16 0.9300 .
C4 N3 1.325(3) .
C4 N2 1.332(3) .
C4 H17 0.9300 .
C5 N2 1.450(3) .
C5 C13 1.548(3) .
C5 H18A 0.9700 .
C5 H18B 0.9700 .
C6 N4 1.459(3) .
C6 C13 1.542(3) .
C6 H20A 0.9700 .
C6 H20B 0.9700 .
C7 C12 1.387(3) .
C7 C8 1.392(3) .
C7 C13 1.519(3) .
C8 C9 1.384(4) .
C8 H26 0.9300 .
C9 C10 1.366(5) .
C9 H25 0.9300 .
C10 C11 1.373(5) .
C11 C12 1.369(4) .
C11 H23 0.9300 .
C13 O15 1.421(2) .
C14 N8 1.307(3) .
C14 N9 1.357(3) .
C14 H14A 0.9300 .
C15 N9 1.322(3) .
C15 N7 1.331(3) .
C15 H15A 0.9300 .
C16 N11 1.325(3) .
C16 N10 1.335(3) .
C16 H4 0.9300 .
C17 N12 1.319(3) .
C17 N10 1.347(3) .
C17 H3 0.9300 .
C18 C23 1.379(4) .
C18 C19 1.389(4) .
C18 C24 1.522(3) .
C19 C20 1.369(5) .
C20 C21 1.350(6) .
C20 H11 0.9300 .
C21 C22 1.358(6) .
C22 C23 1.403(5) .
C22 H9 0.9300 .
C23 H8 0.9300 .
C24 O14 1.415(3) .
C24 C26 1.545(3) .
C24 C25 1.552(3) .
C25 N7 1.455(3) .
C25 H13A 0.9700 .
C25 H13B 0.9700 .
C26 N11 1.460(3) .
C26 H5C 0.9700 .
C26 H5D 0.9700 .
N1 N2 1.349(3) .
N4 C2 1.324(3) 1_444
N4 N5 1.360(3) .
N5 C1 1.304(3) 1_444
N7 N8 1.360(3) .
N11 N12 1.359(3) .
O7 Mo4 1.9900(17) 2_665
O8 Mo3 2.0004(18) 2_665
O9 Mo1 2.1522(17) 2_665
O14 H14 0.8200 .
O15 H15 0.8200 .
O1W H1A 0.844(16) .
O1W H1B 0.846(16) .
O2W H2A 0.845(17) .
O2W H2B 0.867(17) .
O3W H3A 0.865(18) .
O3W H3B 0.85(4) .
O4W H4A 0.87(2) .
O4W H4B 0.89(2) .
O5W H5A 0.881(18) .
O5W H5B 0.865(18) .

loop_
_geom_hbond_atom_site_label_D
_geom_hbond_atom_site_label_H
_geom_hbond_atom_site_label_A
_geom_hbond_distance_DH
_geom_hbond_distance_HA
_geom_hbond_distance_DA
_geom_hbond_angle_DHA
_geom_hbond_site_symmetry_A
O1W H1B O1 0.846(16) 1.879(17) 2.710(3) 167(3) 1_455
O1W H1A O5W 0.844(16) 1.885(17) 2.726(3) 174(3) 2_665
O2W H2A O13 0.845(17) 1.944(18) 2.781(2) 171(3) 1_556
O2W H2B O3W 0.867(17) 1.818(19) 2.672(3) 168(3) 2_666
O3W H3B O4W 0.85(4) 2.26(3) 2.979(7) 144(4) .
O14 H14 O6 0.82 2.10 2.871(3) 156.1 .
O15 H15 O11 0.82 2.17 2.853(2) 140.6 1_445

loop_
_geom_torsion_atom_site_label_1
_geom_torsion_atom_site_label_2
_geom_torsion_atom_site_label_3
_geom_torsion_atom_site_label_4
_geom_torsion
_geom_torsion_site_symmetry_1
_geom_torsion_site_symmetry_4
C12 C7 C8 C9 -0.6(4) . .
C13 C7 C8 C9 178.5(3) . .
C7 C8 C9 C10 0.1(5) . .
C8 C9 C10 F2 179.5(3) . .
C8 C9 C10 C11 0.5(6) . .
F2 C10 C11 C12 -179.6(3) . .
C9 C10 C11 C12 -0.6(5) . .
C10 C11 C12 F1 -180.0(3) . .
C10 C11 C12 C7 0.0(4) . .
C8 C7 C12 F1 -179.5(2) . .
C13 C7 C12 F1 1.4(3) . .
C8 C7 C12 C11 0.6(4) . .
C13 C7 C12 C11 -178.5(2) . .
C12 C7 C13 O15 179.3(2) . .
C8 C7 C13 O15 0.2(3) . .
C12 C7 C13 C6 -61.0(3) . .
C8 C7 C13 C6 119.9(2) . .
C12 C7 C13 C5 59.3(3) . .
C8 C7 C13 C5 -119.8(2) . .
N4 C6 C13 O15 66.2(2) . .
N4 C6 C13 C7 -51.4(2) . .
N4 C6 C13 C5 -175.51(18) . .
N2 C5 C13 O15 -60.8(3) . .
N2 C5 C13 C7 57.2(2) . .
N2 C5 C13 C6 -178.98(19) . .
C23 C18 C19 F3 178.9(3) . .
C24 C18 C19 F3 7.9(4) . .
C23 C18 C19 C20 2.3(5) . .
C24 C18 C19 C20 -168.7(3) . .
F3 C19 C20 C21 -178.5(3) . .
C18 C19 C20 C21 -1.8(5) . .
C19 C20 C21 C22 -0.6(7) . .
C19 C20 C21 F4 179.2(3) . .
C20 C21 C22 C23 2.2(7) . .
F4 C21 C22 C23 -177.5(4) . .
C19 C18 C23 C22 -0.4(5) . .
C24 C18 C23 C22 170.6(3) . .
C21 C22 C23 C18 -1.7(6) . .
C23 C18 C24 O14 8.5(3) . .
C19 C18 C24 O14 179.0(2) . .
C23 C18 C24 C26 130.2(3) . .
C19 C18 C24 C26 -59.3(3) . .
C23 C18 C24 C25 -109.2(3) . .
C19 C18 C24 C25 61.3(3) . .
O14 C24 C25 N7 -62.9(2) . .
C18 C24 C25 N7 53.1(2) . .
C26 C24 C25 N7 178.89(19) . .
O14 C24 C26 N11 40.9(3) . .
C18 C24 C26 N11 -79.3(3) . .
C25 C24 C26 N11 159.2(2) . .
N3 C3 N1 N2 0.1(3) . .
N3 C4 N2 N1 -0.4(3) . .
N3 C4 N2 C5 -178.8(2) . .
C3 N1 N2 C4 0.2(3) . .
C3 N1 N2 C5 178.6(2) . .
C13 C5 N2 C4 96.0(3) . .
C13 C5 N2 N1 -82.2(3) . .
N2 C4 N3 C3 0.4(3) . .
N2 C4 N3 Ni1 -167.82(15) . .
N1 C3 N3 C4 -0.4(3) . .
N1 C3 N3 Ni1 168.19(18) . .
O1W Ni1 N3 C4 -176.4(2) . .
O1W Ni1 N3 C4 3.6(2) 2 .
N9 Ni1 N3 C4 -82.7(2) 2 .
N9 Ni1 N3 C4 97.3(2) . .
O1W Ni1 N3 C3 18.0(2) . .
O1W Ni1 N3 C3 -162.0(2) 2 .
N9 Ni1 N3 C3 111.6(2) 2 .
N9 Ni1 N3 C3 -68.4(2) . .
C13 C6 N4 C2 -57.7(3) . 1_444
C13 C6 N4 N5 109.7(2) . .
C2 N4 N5 C1 -0.6(3) 1_444 1_444
C6 N4 N5 C1 -170.3(2) . 1_444
N4 C2 N6 C1 -0.3(3) 1_666 .
N4 C2 N6 Ni2 -167.42(16) 1_666 .
N5 C1 N6 C2 -0.1(3) 1_666 .
N5 C1 N6 Ni2 167.6(2) 1_666 .
O2W Ni2 N6 C2 131.0(2) 2_666 .
O2W Ni2 N6 C2 -49.0(2) . .
N10 Ni2 N6 C2 -137.4(2) . .
N10 Ni2 N6 C2 42.6(2) 2_666 .
O2W Ni2 N6 C1 -33.4(2) 2_666 .
O2W Ni2 N6 C1 146.6(2) . .
N10 Ni2 N6 C1 58.2(2) . .
N10 Ni2 N6 C1 -121.8(2) 2_666 .
N9 C15 N7 N8 0.0(3) . .
N9 C15 N7 C25 -169.8(2) . .
C24 C25 N7 C15 57.1(3) . .
C24 C25 N7 N8 -111.5(2) . .
N9 C14 N8 N7 -1.3(3) . .
C15 N7 N8 C14 0.8(3) . .
C25 N7 N8 C14 171.4(2) . .
N7 C15 N9 C14 -0.7(3) . .
N7 C15 N9 Ni1 176.11(15) . .
N8 C14 N9 C15 1.3(3) . .
N8 C14 N9 Ni1 -175.11(18) . .
O1W Ni1 N9 C15 59.1(2) . .
O1W Ni1 N9 C15 -120.9(2) 2 .
N3 Ni1 N9 C15 -31.7(2) 2 .
N3 Ni1 N9 C15 148.3(2) . .
O1W Ni1 N9 C14 -125.2(2) . .
O1W Ni1 N9 C14 54.8(2) 2 .
N3 Ni1 N9 C14 144.1(2) 2 .
N3 Ni1 N9 C14 -35.9(2) . .
N11 C16 N10 C17 -0.2(3) . .
N11 C16 N10 Ni2 169.12(16) . .
N12 C17 N10 C16 0.3(3) . .
N12 C17 N10 Ni2 -169.9(2) . .
N6 Ni2 N10 C16 80.2(2) 2_666 .
N6 Ni2 N10 C16 -99.8(2) . .
O2W Ni2 N10 C16 -9.5(2) 2_666 .
O2W Ni2 N10 C16 170.5(2) . .
N6 Ni2 N10 C17 -112.6(2) 2_666 .
N6 Ni2 N10 C17 67.4(2) . .
O2W Ni2 N10 C17 157.6(2) 2_666 .
O2W Ni2 N10 C17 -22.4(2) . .
N10 C16 N11 N12 0.0(3) . .
N10 C16 N11 C26 -174.3(2) . .
C24 C26 N11 C16 -102.3(3) . .
C24 C26 N11 N12 84.0(3) . .
N10 C17 N12 N11 -0.3(4) . .
C16 N11 N12 C17 0.2(3) . .
C26 N11 N12 C17 174.9(2) . .
O12 Mo4 O3 Mo2 176.60(9) . .
O13 Mo4 O3 Mo2 68.65(11) . .
O7 Mo4 O3 Mo2 -53.17(17) 2_665 .
O8 Mo4 O3 Mo2 -95.49(9) . .
O9 Mo4 O3 Mo2 -23.93(8) . .
O2 Mo2 O3 Mo4 -67.11(11) . .
O1 Mo2 O3 Mo4 -175.34(10) . .
O4 Mo2 O3 Mo4 54.36(17) . .
O5 Mo2 O3 Mo4 96.26(9) . .
O9 Mo2 O3 Mo4 23.81(8) . .
O6 Mo1 O5 Mo2 -179.98(8) . .
O8 Mo1 O5 Mo2 76.54(9) . .
O7 Mo1 O5 Mo2 -77.42(9) . .
O9 Mo1 O5 Mo2 -1.1(2) 2_665 .
O9 Mo1 O5 Mo2 -0.22(7) . .
O2 Mo2 O5 Mo1 -2.4(3) . .
O1 Mo2 O5 Mo1 -179.07(11) . .
O4 Mo2 O5 Mo1 78.83(10) . .
O3 Mo2 O5 Mo1 -78.03(10) . .
O9 Mo2 O5 Mo1 0.23(8) . .
O10 Mo3 O4 Mo2 -178.84(10) . .
O11 Mo3 O4 Mo2 -69.54(11) . .
O8 Mo3 O4 Mo2 50.61(17) 2_665 .
O7 Mo3 O4 Mo2 94.35(10) . .
O9 Mo3 O4 Mo2 23.01(8) . .
O2 Mo2 O4 Mo3 67.60(11) . .
O1 Mo2 O4 Mo3 176.44(10) . .
O3 Mo2 O4 Mo3 -53.51(18) . .
O5 Mo2 O4 Mo3 -95.35(10) . .
O9 Mo2 O4 Mo3 -23.03(9) . .
O6 Mo1 O7 Mo4 -71.83(9) . 2_665
O5 Mo1 O7 Mo4 -178.88(8) . 2_665
O8 Mo1 O7 Mo4 63.22(16) . 2_665
O9 Mo1 O7 Mo4 22.79(7) 2_665 2_665
O9 Mo1 O7 Mo4 100.55(8) . 2_665
O6 Mo1 O7 Mo3 174.41(8) . .
O5 Mo1 O7 Mo3 67.37(8) . .
O8 Mo1 O7 Mo3 -50.54(16) . .
O9 Mo1 O7 Mo3 -90.97(7) 2_665 .
O9 Mo1 O7 Mo3 -13.21(6) . .
O10 Mo3 O7 Mo1 -166.99(10) . .
O11 Mo3 O7 Mo1 46.1(3) . .
O4 Mo3 O7 Mo1 -63.79(8) . .
O8 Mo3 O7 Mo1 91.12(8) 2_665 .
O9 Mo3 O7 Mo1 13.52(6) . .
O10 Mo3 O7 Mo4 75.26(9) . 2_665
O11 Mo3 O7 Mo4 -71.7(3) . 2_665
O4 Mo3 O7 Mo4 178.47(8) . 2_665
O8 Mo3 O7 Mo4 -26.62(6) 2_665 2_665
O9 Mo3 O7 Mo4 -104.23(7) . 2_665
O6 Mo1 O8 Mo3 71.26(9) . 2_665
O5 Mo1 O8 Mo3 178.52(8) . 2_665
O7 Mo1 O8 Mo3 -63.65(16) . 2_665
O9 Mo1 O8 Mo3 -23.25(7) 2_665 2_665
O9 Mo1 O8 Mo3 -101.04(8) . 2_665
O6 Mo1 O8 Mo4 -174.60(8) . .
O5 Mo1 O8 Mo4 -67.34(8) . .
O7 Mo1 O8 Mo4 50.50(16) . .
O9 Mo1 O8 Mo4 90.89(7) 2_665 .
O9 Mo1 O8 Mo4 13.11(6) . .
O12 Mo4 O8 Mo1 165.79(10) . .
O13 Mo4 O8 Mo1 -43.0(3) . .
O3 Mo4 O8 Mo1 64.39(8) . .
O7 Mo4 O8 Mo1 -91.66(8) 2_665 .
O9 Mo4 O8 Mo1 -13.51(6) . .
O12 Mo4 O8 Mo3 -75.85(9) . 2_665
O13 Mo4 O8 Mo3 75.4(3) . 2_665
O3 Mo4 O8 Mo3 -177.26(8) . 2_665
O7 Mo4 O8 Mo3 26.69(7) 2_665 2_665
O9 Mo4 O8 Mo3 104.85(7) . 2_665
O5 Mo1 O9 Mo1 -179.67(8) . 2_665
O8 Mo1 O9 Mo1 81.24(7) . 2_665
O7 Mo1 O9 Mo1 -80.96(7) . 2_665
O9 Mo1 O9 Mo1 0.0 2_665 2_665
O5 Mo1 O9 Mo4 86.78(7) . .
O8 Mo1 O9 Mo4 -12.31(6) . .
O7 Mo1 O9 Mo4 -174.52(7) . .
O9 Mo1 O9 Mo4 -93.55(6) 2_665 .
O5 Mo1 O9 Mo3 -86.35(7) . .
O8 Mo1 O9 Mo3 174.56(7) . .
O7 Mo1 O9 Mo3 12.36(6) . .
O9 Mo1 O9 Mo3 93.32(7) 2_665 .
O5 Mo1 O9 Mo2 0.20(7) . .
O8 Mo1 O9 Mo2 -98.89(6) . .
O7 Mo1 O9 Mo2 98.91(6) . .
O9 Mo1 O9 Mo2 179.87(9) 2_665 .
O12 Mo4 O9 Mo1 -95.9(2) . 2_665
O13 Mo4 O9 Mo1 78.16(8) . 2_665
O3 Mo4 O9 Mo1 178.92(7) . 2_665
O7 Mo4 O9 Mo1 -18.04(6) 2_665 2_665
O8 Mo4 O9 Mo1 -93.88(6) . 2_665
O12 Mo4 O9 Mo1 8.6(2) . .
O13 Mo4 O9 Mo1 -177.38(7) . .
O3 Mo4 O9 Mo1 -76.61(7) . .
O7 Mo4 O9 Mo1 86.42(6) 2_665 .
O8 Mo4 O9 Mo1 10.58(5) . .
O12 Mo4 O9 Mo3 165.2(2) . .
O13 Mo4 O9 Mo3 -20.7(2) . .
O3 Mo4 O9 Mo3 80.0(2) . .
O7 Mo4 O9 Mo3 -116.9(2) 2_665 .
O8 Mo4 O9 Mo3 167.2(2) . .
O12 Mo4 O9 Mo2 102.4(2) . .
O13 Mo4 O9 Mo2 -83.55(7) . .
O3 Mo4 O9 Mo2 17.22(6) . .
O7 Mo4 O9 Mo2 -179.75(6) 2_665 .
O8 Mo4 O9 Mo2 104.41(6) . .
O10 Mo3 O9 Mo1 92.4(2) . 2_665
O11 Mo3 O9 Mo1 -77.23(8) . 2_665
O4 Mo3 O9 Mo1 -178.20(7) . 2_665
O8 Mo3 O9 Mo1 18.17(6) 2_665 2_665
O7 Mo3 O9 Mo1 93.79(6) . 2_665
O10 Mo3 O9 Mo1 -12.0(2) . .
O11 Mo3 O9 Mo1 178.35(8) . .
O4 Mo3 O9 Mo1 77.38(7) . .
O8 Mo3 O9 Mo1 -86.25(6) 2_665 .
O7 Mo3 O9 Mo1 -10.64(5) . .
O10 Mo3 O9 Mo4 -168.7(3) . .
O11 Mo3 O9 Mo4 21.7(2) . .
O4 Mo3 O9 Mo4 -79.3(2) . .
O8 Mo3 O9 Mo4 117.1(2) 2_665 .
O7 Mo3 O9 Mo4 -167.3(2) . .
O10 Mo3 O9 Mo2 -105.9(2) . .
O11 Mo3 O9 Mo2 84.51(8) . .
O4 Mo3 O9 Mo2 -16.46(6) . .
O8 Mo3 O9 Mo2 179.91(6) 2_665 .
O7 Mo3 O9 Mo2 -104.47(6) . .
O2 Mo2 O9 Mo1 -1.3(2) . 2_665
O1 Mo2 O9 Mo1 -178.4(3) . 2_665
O4 Mo2 O9 Mo1 98.1(2) . 2_665
O3 Mo2 O9 Mo1 -99.4(2) . 2_665
O5 Mo2 O9 Mo1 179.4(2) . 2_665
O2 Mo2 O9 Mo1 179.06(8) . .
O1 Mo2 O9 Mo1 2.0(3) . .
O4 Mo2 O9 Mo1 -81.48(7) . .
O3 Mo2 O9 Mo1 80.96(7) . .
O5 Mo2 O9 Mo1 -0.16(5) . .
O2 Mo2 O9 Mo4 81.25(8) . .
O1 Mo2 O9 Mo4 -95.8(3) . .
O4 Mo2 O9 Mo4 -179.30(7) . .
O3 Mo2 O9 Mo4 -16.86(6) . .
O5 Mo2 O9 Mo4 -97.98(7) . .
O2 Mo2 O9 Mo3 -83.27(8) . .
O1 Mo2 O9 Mo3 99.6(3) . .
O4 Mo2 O9 Mo3 16.18(6) . .
O3 Mo2 O9 Mo3 178.63(7) . .
O5 Mo2 O9 Mo3 97.51(6) . .
